data_4311288
loop_
_publ_author_name
'Rolf W. Saalfrank'
'Christian Deutscher'
'Stefan Sperner'
'Takayuki Nakajima'
'Ayuk M. Ako'
'Eveline Uller'
'Frank Hampel'
'Frank W. Heinemann'

_publ_contact_author 'Dr. Frank Hampel'
_publ_contact_author_email hampel@organik.uni-erlangen.de
_publ_section_title
;
 Six-Membered Metalla-coronands. Synthesis and Crystal Packing: Columns,
 Compartments, and 3D-Networks,
;
_journal_name_full 'Inorganic Chemistry'
_journal_page_first 4372
_journal_page_last 4382
_journal_paper_doi 10.1021/ic049799w
_journal_volume 43
_journal_year 2004
_chemical_formula_sum 'C103 H113 Cl45 Fe6 N6 O12'
_chemical_formula_weight 1778.67
_chemical_name_systematic
;
  ?
;
_space_group_IT_number 147
_symmetry_cell_setting hexagonal
_symmetry_space_group_name_Hall '-P 3'
_symmetry_space_group_name_H-M 'P -3'
_atom_sites_solution_hydrogens geom
_atom_sites_solution_primary direct
_atom_sites_solution_secondary difmap
_audit_creation_method SHELXL-97
_cell_angle_alpha 90.00
_cell_angle_beta 90.00
_cell_angle_gamma 120.00
_cell_formula_units_Z 3
_cell_length_a 32.4052(4)
_cell_length_b 32.4052(4)
_cell_length_c 11.8909(2)
_cell_measurement_reflns_used 11815
_cell_measurement_temperature 173(2)
_cell_volume 10813.7(3)
_computing_cell_refinement DENZO-SMN
_computing_data_collection 'Nonius Collect'
_computing_data_reduction DENZO_SMN
_computing_molecular_graphics 'SHELXTL NT'
_computing_publication_material 'SHELXTL NT'
_computing_structure_refinement 'SHELXL-97 (Sheldrick, 1997)'
_computing_structure_solution 'SHELXS-97 (Sheldrick, 1990)'
_diffrn_ambient_temperature 173(2)
_diffrn_detector_area_resol_mean 9
_diffrn_measured_fraction_theta_full 0.945
_diffrn_measured_fraction_theta_max 0.945
_diffrn_measurement_device_type 'Nonius KappaCCD'
_diffrn_measurement_method '\w scans'
_diffrn_radiation_monochromator graphite
_diffrn_radiation_source 'fine-focus rotating anode'
_diffrn_radiation_type MoK\a
_diffrn_radiation_wavelength 0.71073
_diffrn_reflns_av_R_equivalents 0.0348
_diffrn_reflns_av_sigmaI/netI 0.0835
_diffrn_reflns_limit_h_max 42
_diffrn_reflns_limit_h_min -42
_diffrn_reflns_limit_k_max 35
_diffrn_reflns_limit_k_min -35
_diffrn_reflns_limit_l_max 13
_diffrn_reflns_limit_l_min -15
_diffrn_reflns_number 24880
_diffrn_reflns_theta_full 27.49
_diffrn_reflns_theta_max 27.49
_diffrn_reflns_theta_min 1.26
_exptl_absorpt_coefficient_mu 1.476
_exptl_absorpt_correction_T_max 0.7567
_exptl_absorpt_correction_T_min 0.6658
_exptl_absorpt_correction_type 'empirical (Scalepack)'
_exptl_crystal_colour yellow
_exptl_crystal_density_diffrn 1.639
_exptl_crystal_density_method 'not measured'
_exptl_crystal_description block
_exptl_crystal_F_000 5370
_exptl_crystal_size_max 0.30
_exptl_crystal_size_mid 0.20
_exptl_crystal_size_min 0.20
_refine_diff_density_max 1.725
_refine_diff_density_min -0.861
_refine_diff_density_rms 0.178
_refine_ls_extinction_method none
_refine_ls_goodness_of_fit_ref 1.261
_refine_ls_hydrogen_treatment 'riding model'
_refine_ls_matrix_type full
_refine_ls_number_parameters 836
_refine_ls_number_reflns 15649
_refine_ls_number_restraints 25
_refine_ls_restrained_S_all 1.278
_refine_ls_R_factor_all 0.1374
_refine_ls_R_factor_gt 0.0743
_refine_ls_shift/su_max 4.760
_refine_ls_shift/su_mean 0.208
_refine_ls_structure_factor_coef Fsqd
_refine_ls_weighting_details 'calc w=1/[\s^2^(Fo^2^)+(0.1000P)^2^+0.0000P] where P=(Fo^2^+2Fc^2^)/3'
_refine_ls_weighting_scheme calc
_refine_ls_wR_factor_gt 0.1942
_refine_ls_wR_factor_ref 0.2232
_reflns_number_gt 9064
_reflns_number_total 15649
_reflns_threshold_expression >2sigma(I)
_cod_data_source_file ic049799wsi20040216_012135_22.cif
_cod_data_source_block aka14
_cod_depositor_comments
;
The following automatic conversions were performed:
'_symmetry_cell_setting' value 'Hexagonal' changed to 'hexagonal'
according to '/home/saulius/struct/CIF-dictionaries/cif_core.dic'
dictionary named 'cif_core.dic' version 2.4.1 from 2010-06-29.

Automatic conversion script
Id: cif_fix_enum 1527 2010-12-29 10:47:43Z saulius 
;
_cod_database_code 4311288

loop_
_symmetry_equiv_pos_as_xyz
'x, y, z'
'-y, x-y, z'
'-x+y, -x, z'
'-x, -y, -z'
'y, -x+y, -z'
'x-y, x, -z'

loop_
_atom_site_label
_atom_site_type_symbol
_atom_site_fract_x
_atom_site_fract_y
_atom_site_fract_z
_atom_site_U_iso_or_equiv
_atom_site_adp_type
_atom_site_occupancy
_atom_site_symmetry_multiplicity
_atom_site_calc_flag
_atom_site_refinement_flags
_atom_site_disorder_assembly
_atom_site_disorder_group
Fe1 Fe 0.11223(2) 0.04574(2) 0.99300(6) 0.02586(19) Uani 1 1 d . . .
Cl1 Cl 0.17724(5) 0.05578(5) 0.88719(10) 0.0367(3) Uani 1 1 d . . .
Fe2 Fe 0.55397(2) 0.27786(2) 1.32181(6) 0.02391(19) Uani 1 1 d . . .
Cl2 Cl 0.48780(4) 0.26157(5) 1.43040(10) 0.0334(3) Uani 1 1 d . . .
Fe3 Fe 0.61156(2) 0.39046(2) 1.30652(5) 0.02357(19) Uani 1 1 d . . .
Cl3 Cl 0.59521(5) 0.44076(5) 1.19906(10) 0.0339(3) Uani 1 1 d . . .
C10 C 0.4613(2) 0.3519(2) 1.5696(5) 0.0495(16) Uani 1 1 d . . .
H10A H 0.4556 0.3222 1.5408 0.059 Uiso 1 1 calc R . .
N10 N 0.15945(14) 0.07803(15) 1.1439(3) 0.0295(10) Uani 1 1 d . . .
C11 C 0.17155(18) 0.04108(18) 1.1782(4) 0.0344(12) Uani 1 1 d . . .
H11A H 0.1869 0.0490 1.2531 0.041 Uiso 1 1 calc R . .
H11B H 0.1943 0.0403 1.1236 0.041 Uiso 1 1 calc R . .
O12 O 0.09951(11) -0.01229(11) 1.0835(3) 0.0287(8) Uani 1 1 d . . .
C12 C 0.12670(18) -0.00724(18) 1.1823(4) 0.0328(12) Uani 1 1 d . . .
H12A H 0.1350 -0.0328 1.1853 0.039 Uiso 1 1 calc R . .
H12B H 0.1079 -0.0097 1.2502 0.039 Uiso 1 1 calc R . .
C13 C 0.13187(18) 0.08641(19) 1.2317(4) 0.0331(12) Uani 1 1 d . . .
H13A H 0.1431 0.1209 1.2363 0.040 Uiso 1 1 calc R . .
H13B H 0.1375 0.0760 1.3056 0.040 Uiso 1 1 calc R . .
O14 O 0.07119(11) 0.06182(11) 1.0887(2) 0.0264(8) Uani 1 1 d . . .
C14 C 0.07826(17) 0.05923(18) 1.2060(4) 0.0293(11) Uani 1 1 d . . .
H14A H 0.0643 0.0255 1.2291 0.035 Uiso 1 1 calc R . .
H14B H 0.0622 0.0734 1.2488 0.035 Uiso 1 1 calc R . .
C15 C 0.20354(18) 0.12445(18) 1.1130(4) 0.0365(13) Uani 1 1 d . . .
H15A H 0.2096 0.1364 1.0382 0.044 Uiso 1 1 calc R . .
C21 C 0.23686(18) 0.15024(19) 1.2078(4) 0.0356(13) Uani 1 1 d . . .
C22 C 0.2358(2) 0.1898(2) 1.2585(5) 0.0464(15) Uani 1 1 d . . .
H22A H 0.2136 0.1986 1.2320 0.056 Uiso 1 1 calc R . .
C23 C 0.2654(2) 0.2148(2) 1.3426(5) 0.0485(15) Uani 1 1 d . . .
H23A H 0.2637 0.2407 1.3747 0.058 Uiso 1 1 calc R . .
C24 C 0.2995(2) 0.2029(2) 1.3844(5) 0.0423(14) Uani 1 1 d . . .
C25 C 0.3302(2) 0.2274(2) 1.4757(6) 0.0618(19) Uani 1 1 d . . .
H25A H 0.3285 0.2528 1.5116 0.074 Uiso 1 1 calc R . .
C26 C 0.3618(2) 0.2145(3) 1.5115(6) 0.0616(19) Uani 1 1 d . . .
H26A H 0.3827 0.2315 1.5718 0.074 Uiso 1 1 calc R . .
C27 C 0.3645(2) 0.1768(2) 1.4619(6) 0.0605(19) Uani 1 1 d . . .
H27A H 0.3865 0.1679 1.4894 0.073 Uiso 1 1 calc R . .
C28 C 0.3355(2) 0.1529(2) 1.3744(6) 0.0527(16) Uani 1 1 d . . .
H28A H 0.3377 0.1277 1.3398 0.063 Uiso 1 1 calc R . .
C29 C 0.30151(19) 0.1651(2) 1.3335(5) 0.0410(14) Uani 1 1 d . . .
C30 C 0.26933(18) 0.1393(2) 1.2441(5) 0.0393(14) Uani 1 1 d . . .
H30A H 0.2710 0.1138 1.2096 0.047 Uiso 1 1 calc R . .
N40 N 0.50700(14) 0.24195(14) 1.1715(3) 0.0298(10) Uani 1 1 d . . .
C41 C 0.49074(18) 0.27580(18) 1.1393(4) 0.0327(12) Uani 1 1 d . . .
H41A H 0.4673 0.2742 1.1952 0.039 Uiso 1 1 calc R . .
H41B H 0.4748 0.2667 1.0651 0.039 Uiso 1 1 calc R . .
O42 O 0.56088(11) 0.33372(11) 1.2317(3) 0.0271(8) Uani 1 1 d . . .
C42 C 0.53225(18) 0.32597(18) 1.1337(4) 0.0299(12) Uani 1 1 d . . .
H42A H 0.5512 0.3302 1.0649 0.036 Uiso 1 1 calc R . .
H42B H 0.5207 0.3490 1.1315 0.036 Uiso 1 1 calc R . .
C43 C 0.53696(19) 0.23777(19) 1.0823(4) 0.0351(13) Uani 1 1 d . . .
H43A H 0.5298 0.2474 1.0092 0.042 Uiso 1 1 calc R . .
H43B H 0.5290 0.2041 1.0761 0.042 Uiso 1 1 calc R . .
O44 O 0.59871(11) 0.26772(11) 1.2243(2) 0.0239(7) Uani 1 1 d . . .
C44 C 0.58982(18) 0.26873(18) 1.1074(4) 0.0285(11) Uani 1 1 d . . .
H44A H 0.6080 0.2570 1.0640 0.034 Uiso 1 1 calc R . .
H44B H 0.6007 0.3019 1.0839 0.034 Uiso 1 1 calc R . .
C45 C 0.46621(18) 0.19431(18) 1.2024(4) 0.0357(13) Uani 1 1 d . . .
H45A H 0.4500 0.1984 1.2685 0.043 Uiso 1 1 calc R . .
H45B H 0.4792 0.1737 1.2260 0.043 Uiso 1 1 calc R . .
C51 C 0.4296(2) 0.1687(2) 1.1131(4) 0.0464(16) Uani 1 1 d . . .
C52 C 0.4315(3) 0.1346(2) 1.0471(5) 0.069(2) Uani 1 1 d . . .
H52A H 0.4561 0.1269 1.0553 0.083 Uiso 1 1 calc R . .
C53 C 0.3917(4) 0.1098(2) 0.9603(6) 0.086(3) Uani 1 1 d . . .
C54 C 0.3932(3) 0.0780(3) 0.8939(8) 0.097(3) Uani 1 1 d . . .
H54A H 0.4174 0.0697 0.8973 0.117 Uiso 1 1 calc R . .
C55 C 0.3535(5) 0.0570(4) 0.8146(7) 0.147(6) Uani 1 1 d . . .
H55A H 0.3514 0.0334 0.7636 0.176 Uiso 1 1 calc R . .
C56 C 0.3155(4) 0.0713(6) 0.8104(11) 0.176(9) Uani 1 1 d . . .
H56A H 0.2905 0.0565 0.7569 0.211 Uiso 1 1 calc R . .
C57 C 0.3160(5) 0.1010(5) 0.8727(8) 0.199(10) Uani 1 1 d . . .
H57A H 0.2925 0.1102 0.8692 0.238 Uiso 1 1 calc R . .
C58 C 0.3570(3) 0.1228(3) 0.9580(7) 0.076(2) Uani 1 1 d . . .
C59 C 0.3544(3) 0.1536(3) 1.0218(8) 0.094(3) Uani 1 1 d . . .
H59A H 0.3289 0.1601 1.0164 0.113 Uiso 1 1 calc R . .
C60 C 0.3917(2) 0.1771(3) 1.0998(6) 0.064(2) Uani 1 1 d . . .
H60A H 0.3910 0.2005 1.1468 0.077 Uiso 1 1 calc R . .
N70 N 0.57540(14) 0.40020(14) 1.4575(3) 0.0269(9) Uani 1 1 d . . .
C71 C 0.57275(18) 0.36635(18) 1.5457(4) 0.0289(11) Uani 1 1 d . . .
H71A H 0.5393 0.3404 1.5533 0.035 Uiso 1 1 calc R . .
H71B H 0.5826 0.3833 1.6187 0.035 Uiso 1 1 calc R . .
O72 O 0.60188(11) 0.33526(11) 1.4025(2) 0.0225(7) Uani 1 1 d . . .
C72 C 0.60395(17) 0.34491(18) 1.5199(4) 0.0264(11) Uani 1 1 d . . .
H72A H 0.6373 0.3674 1.5422 0.032 Uiso 1 1 calc R . .
H72B H 0.5927 0.3150 1.5630 0.032 Uiso 1 1 calc R . .
C73 C 0.60802(17) 0.45010(17) 1.4909(4) 0.0293(11) Uani 1 1 d . . .
H73A H 0.5987 0.4562 1.5656 0.035 Uiso 1 1 calc R . .
H73B H 0.6058 0.4719 1.4360 0.035 Uiso 1 1 calc R . .
C74 C 0.65872(18) 0.45952(19) 1.4954(4) 0.0308(12) Uani 1 1 d . . .
H74A H 0.6814 0.4942 1.4982 0.037 Uiso 1 1 calc R . .
H74B H 0.6634 0.4447 1.5634 0.037 Uiso 1 1 calc R . .
O74 O 0.66664(11) 0.43949(11) 1.3969(3) 0.0263(8) Uani 1 1 d . . .
C75 C 0.52697(18) 0.39199(19) 1.4262(4) 0.0341(12) Uani 1 1 d . . .
H75A H 0.5088 0.3602 1.3907 0.041 Uiso 1 1 calc R . .
H75B H 0.5310 0.4159 1.3690 0.041 Uiso 1 1 calc R . .
C81 C 0.49762(18) 0.3945(2) 1.5216(4) 0.0371(13) Uani 1 1 d . . .
C82 C 0.5040(2) 0.4372(2) 1.5610(4) 0.0402(14) Uani 1 1 d . . .
H82A H 0.5278 0.4660 1.5278 0.048 Uiso 1 1 calc R . .
C83 C 0.4764(2) 0.4394(2) 1.6490(5) 0.0469(16) Uani 1 1 d . . .
C84 C 0.4821(3) 0.4833(3) 1.6877(5) 0.0609(19) Uani 1 1 d . . .
H84A H 0.5050 0.5122 1.6533 0.073 Uiso 1 1 calc R . .
C85 C 0.4545(3) 0.4842(3) 1.7750(6) 0.080(2) Uani 1 1 d . . .
H85A H 0.4591 0.5137 1.8021 0.096 Uiso 1 1 calc R . .
C86 C 0.4201(3) 0.4419(4) 1.8229(6) 0.082(3) Uani 1 1 d . . .
H86A H 0.4011 0.4432 1.8821 0.098 Uiso 1 1 calc R . .
C87 C 0.4125(3) 0.3985(3) 1.7885(6) 0.074(2) Uani 1 1 d . . .
H87A H 0.3888 0.3701 1.8233 0.088 Uiso 1 1 calc R . .
C88 C 0.4411(2) 0.3965(3) 1.6984(5) 0.0516(17) Uani 1 1 d . . .
C89 C 0.4338(2) 0.3525(3) 1.6572(5) 0.0569(18) Uani 1 1 d . . .
H89A H 0.4101 0.3234 1.6898 0.068 Uiso 1 1 calc R . .
C100 C 0.6667 0.3333 -0.2238(15) 0.086(4) Uani 1 3 d S . .
H10B H 0.6667 0.3333 -0.3045 0.103 Uiso 1 3 d SR . .
Cl10 Cl 0.72602(5) 0.36219(6) -0.18361(13) 0.0541(4) Uani 1 1 d . . .
C200 C 0.9521(3) 0.3522(3) -0.5277(8) 0.092(3) Uani 1 1 d . . .
H20A H 0.9761 0.3776 -0.5722 0.110 Uiso 1 1 d R . .
Cl20 Cl 0.97380(17) 0.3150(2) -0.4877(3) 0.217(2) Uani 1 1 d . . .
Cl21 Cl 0.94134(11) 0.37771(10) -0.4092(3) 0.1209(10) Uani 1 1 d . . .
Cl22 Cl 0.90236(9) 0.32187(10) -0.6097(2) 0.1121(9) Uani 1 1 d . . .
C300 C 0.5617(2) 0.1320(2) 0.9130(5) 0.0538(17) Uani 1 1 d . . .
H30B H 0.5674 0.1447 0.9880 0.065 Uiso 1 1 d R . .
Cl30 Cl 0.52703(9) 0.07091(7) 0.92136(19) 0.0984(8) Uani 1 1 d . . .
Cl31 Cl 0.61724(7) 0.14924(7) 0.85048(15) 0.0720(5) Uani 1 1 d . . .
Cl32 Cl 0.53276(7) 0.15670(8) 0.83797(17) 0.0786(6) Uani 1 1 d . . .
C400 C 0.4635(2) 0.2350(2) 0.7174(5) 0.0571(18) Uani 1 1 d . . .
H40A H 0.4617 0.2465 0.6442 0.068 Uiso 1 1 d R . .
Cl40 Cl 0.44226(7) 0.17381(7) 0.70804(16) 0.0760(6) Uani 1 1 d . . .
Cl41 Cl 0.42781(8) 0.24619(9) 0.81020(17) 0.0873(7) Uani 1 1 d . . .
Cl42 Cl 0.52274(6) 0.26565(7) 0.76198(14) 0.0680(5) Uani 1 1 d . . .
C500 C 0.0744(3) -0.1259(2) 1.4051(6) 0.080(3) Uani 1 1 d D . .
H50A H 0.0673 -0.1214 1.3291 0.096 Uiso 1 1 d R . .
Cl50 Cl 0.12057(16) -0.06769(15) 1.4586(3) 0.0844(14) Uani 0.524(3) 1 d PD . .
Cl51 Cl 0.02401(15) -0.14278(16) 1.4838(3) 0.0859(14) Uani 0.524(3) 1 d P . .
Cl52 Cl 0.09484(19) -0.16356(18) 1.4018(5) 0.110(2) Uani 0.524(3) 1 d PD . .
Cl53 Cl 0.05202(17) -0.09196(17) 1.4480(3) 0.0764(15) Uani 0.476(3) 1 d PD . .
Cl54 Cl 0.13360(17) -0.0998(3) 1.3873(5) 0.122(3) Uani 0.476(3) 1 d PD . .
Cl55 Cl 0.05300(18) -0.17769(15) 1.4927(4) 0.0856(16) Uani 0.476(3) 1 d PD . .
C600 C 0.6054(4) 0.6660(4) 1.8732(10) 0.136(4) Uani 1 1 d . . .
H60B H 0.6361 0.6695 1.8876 0.163 Uiso 1 1 d R . .
Cl60 Cl 0.56162(18) 0.60540(16) 1.8560(5) 0.223(2) Uani 1 1 d . . .
Cl61 Cl 0.60449(17) 0.69153(17) 1.7466(4) 0.217(2) Uani 1 1 d . . .
Cl62 Cl 0.58583(19) 0.6850(2) 1.9831(3) 0.213(2) Uani 1 1 d . . .
C700 C 0.2583(5) -0.0219(4) 1.1571(9) 0.39(3) Uani 1 1 d D . .
H70A H 0.2741 -0.0403 1.1605 0.474 Uiso 1 1 d R . .
Cl70 Cl 0.2162(10) -0.0576(11) 1.075(3) 0.70(3) Uani 0.50 1 d PD . .
Cl71 Cl 0.2396(4) -0.0732(3) 1.1972(8) 0.152(4) Uani 0.50 1 d PD . .
Cl72 Cl 0.2249(7) -0.0337(11) 1.2687(16) 0.81(3) Uani 0.50 1 d PD . .
Cl73 Cl 0.2647(4) 0.0037(3) 1.2794(9) 0.284(9) Uani 0.50 1 d PD . .
Cl74 Cl 0.3029(3) 0.0294(2) 1.1493(9) 0.175(3) Uani 0.50 1 d PD . .
Cl75 Cl 0.2488(4) -0.0095(4) 1.0337(6) 0.186(4) Uani 0.50 1 d PD . .
C800 C 0.0000 0.0000 1.5429(14) 0.040(5) Uani 0.50 3 d SP . .
H80A H 0.0000 0.0000 1.6236 0.048 Uiso 0.50 3 d SPR . .
Cl80 Cl 0.02085(15) -0.03761(14) 1.5014(3) 0.0662(9) Uani 0.50 1 d P . .

loop_
_atom_site_aniso_label
_atom_site_aniso_U_11
_atom_site_aniso_U_22
_atom_site_aniso_U_33
_atom_site_aniso_U_23
_atom_site_aniso_U_13
_atom_site_aniso_U_12
Fe1 0.0277(4) 0.0292(4) 0.0208(4) 0.0006(3) 0.0007(3) 0.0144(3)
Cl1 0.0340(7) 0.0433(8) 0.0330(7) 0.0005(6) 0.0060(6) 0.0194(6)
Fe2 0.0248(4) 0.0267(4) 0.0196(4) 0.0003(3) -0.0010(3) 0.0125(3)
Cl2 0.0267(7) 0.0409(8) 0.0305(7) -0.0002(6) 0.0029(5) 0.0153(6)
Fe3 0.0269(4) 0.0271(4) 0.0186(4) -0.0006(3) -0.0008(3) 0.0149(3)
Cl3 0.0446(8) 0.0394(8) 0.0274(6) 0.0030(6) -0.0012(6) 0.0282(7)
C10 0.043(4) 0.063(4) 0.048(4) -0.006(3) 0.001(3) 0.031(3)
N10 0.030(2) 0.034(2) 0.027(2) 0.0043(19) -0.0013(19) 0.017(2)
C11 0.032(3) 0.038(3) 0.031(3) -0.001(2) -0.007(2) 0.016(3)
O12 0.0326(19) 0.0280(19) 0.0228(17) 0.0018(15) -0.0066(15) 0.0131(16)
C12 0.033(3) 0.036(3) 0.026(3) 0.000(2) -0.008(2) 0.014(3)
C13 0.036(3) 0.038(3) 0.023(3) 0.002(2) -0.001(2) 0.017(3)
O14 0.0309(19) 0.0318(19) 0.0184(16) -0.0012(14) -0.0017(14) 0.0170(16)
C14 0.035(3) 0.036(3) 0.021(2) 0.003(2) 0.003(2) 0.020(3)
C15 0.027(3) 0.033(3) 0.031(3) 0.006(2) -0.001(2) 0.002(2)
C21 0.028(3) 0.038(3) 0.033(3) 0.009(3) 0.004(2) 0.011(3)
C22 0.037(3) 0.046(4) 0.052(4) -0.004(3) -0.008(3) 0.017(3)
C23 0.049(4) 0.044(4) 0.050(4) -0.012(3) -0.010(3) 0.022(3)
C24 0.037(3) 0.043(4) 0.039(3) 0.003(3) -0.004(3) 0.014(3)
C25 0.048(4) 0.055(4) 0.062(4) -0.003(4) -0.008(3) 0.010(3)
C26 0.038(4) 0.072(5) 0.060(4) -0.006(4) -0.017(3) 0.016(4)
C27 0.038(4) 0.058(4) 0.075(5) 0.007(4) -0.019(4) 0.016(3)
C28 0.034(3) 0.052(4) 0.067(4) -0.001(3) -0.002(3) 0.018(3)
C29 0.026(3) 0.043(3) 0.045(3) 0.012(3) 0.001(3) 0.010(3)
C30 0.027(3) 0.038(3) 0.046(3) 0.000(3) 0.002(3) 0.011(3)
N40 0.028(2) 0.030(2) 0.028(2) 0.0017(19) -0.0017(19) 0.012(2)
C41 0.033(3) 0.039(3) 0.026(3) 0.002(2) -0.006(2) 0.018(3)
O42 0.0269(18) 0.0310(19) 0.0228(17) -0.0016(15) -0.0076(14) 0.0139(16)
C42 0.031(3) 0.036(3) 0.021(2) 0.002(2) -0.011(2) 0.015(2)
C43 0.046(3) 0.033(3) 0.024(3) -0.002(2) -0.003(2) 0.018(3)
O44 0.0263(18) 0.0272(18) 0.0179(16) -0.0001(14) 0.0005(14) 0.0131(15)
C44 0.037(3) 0.032(3) 0.016(2) 0.002(2) 0.003(2) 0.017(2)
C45 0.034(3) 0.032(3) 0.031(3) 0.000(2) -0.003(2) 0.009(3)
C51 0.039(4) 0.041(4) 0.028(3) 0.007(3) -0.004(3) -0.003(3)
C52 0.074(5) 0.044(4) 0.037(3) 0.005(3) 0.003(3) -0.010(4)
C53 0.130(8) 0.026(4) 0.046(4) -0.007(3) 0.043(5) -0.003(4)
C54 0.104(7) 0.079(6) 0.092(7) 0.016(5) 0.031(6) 0.034(6)
C55 0.140(11) 0.106(8) 0.049(5) -0.012(5) -0.016(6) -0.047(8)
C56 0.063(7) 0.225(18) 0.091(9) 0.043(10) -0.022(7) -0.039(9)
C57 0.170(13) 0.149(12) 0.049(6) -0.022(6) -0.041(7) -0.091(10)
C58 0.067(5) 0.080(6) 0.072(6) 0.026(5) 0.021(5) 0.031(5)
C59 0.078(6) 0.071(6) 0.095(7) 0.019(5) 0.000(5) 0.008(5)
C60 0.035(4) 0.067(5) 0.055(4) 0.012(4) -0.017(3) -0.002(3)
N70 0.025(2) 0.030(2) 0.025(2) -0.0027(18) -0.0036(17) 0.0130(19)
C71 0.032(3) 0.035(3) 0.021(2) -0.005(2) 0.003(2) 0.017(2)
O72 0.0278(18) 0.0238(17) 0.0173(16) -0.0022(13) -0.0007(13) 0.0139(15)
C72 0.032(3) 0.033(3) 0.013(2) 0.000(2) -0.002(2) 0.015(2)
C73 0.036(3) 0.030(3) 0.029(3) -0.005(2) 0.002(2) 0.022(3)
C74 0.039(3) 0.037(3) 0.020(2) -0.005(2) 0.002(2) 0.022(3)
O74 0.0308(19) 0.0301(19) 0.0214(17) -0.0066(14) -0.0030(14) 0.0179(16)
C75 0.035(3) 0.042(3) 0.031(3) -0.004(2) 0.000(2) 0.024(3)
C81 0.029(3) 0.055(4) 0.035(3) 0.002(3) 0.001(2) 0.027(3)
C82 0.042(3) 0.057(4) 0.036(3) 0.002(3) 0.000(3) 0.036(3)
C83 0.060(4) 0.071(5) 0.031(3) -0.004(3) -0.013(3) 0.050(4)
C84 0.086(5) 0.081(5) 0.052(4) 0.006(4) 0.005(4) 0.069(5)
C85 0.115(7) 0.113(7) 0.065(5) -0.013(5) 0.004(5) 0.097(6)
C86 0.106(7) 0.142(9) 0.052(5) 0.000(5) 0.018(5) 0.103(7)
C87 0.083(6) 0.129(7) 0.043(4) 0.005(4) 0.012(4) 0.078(6)
C88 0.044(4) 0.087(5) 0.036(3) 0.008(3) 0.004(3) 0.043(4)
C89 0.047(4) 0.075(5) 0.056(4) 0.019(4) 0.018(3) 0.037(4)
C100 0.057(5) 0.057(5) 0.142(14) 0.000 0.000 0.029(3)
Cl10 0.0447(9) 0.0631(11) 0.0483(9) 0.0077(8) -0.0042(7) 0.0224(8)
C200 0.061(5) 0.100(7) 0.099(7) 0.020(5) 0.017(5) 0.029(5)
Cl20 0.310(5) 0.415(7) 0.127(3) -0.011(3) -0.017(3) 0.331(6)
Cl21 0.144(2) 0.116(2) 0.129(2) -0.0184(17) -0.0375(19) 0.085(2)
Cl22 0.0954(18) 0.120(2) 0.128(2) -0.0233(17) -0.0236(16) 0.0592(17)
C300 0.073(5) 0.044(4) 0.043(3) -0.005(3) 0.009(3) 0.027(3)
Cl30 0.131(2) 0.0496(12) 0.0907(15) 0.0099(11) 0.0246(14) 0.0277(13)
Cl31 0.0757(13) 0.0891(14) 0.0594(11) 0.0036(10) 0.0103(9) 0.0474(12)
Cl32 0.0824(14) 0.0893(15) 0.0757(13) 0.0115(11) 0.0095(11) 0.0515(12)
C400 0.057(4) 0.076(5) 0.038(3) 0.010(3) 0.004(3) 0.034(4)
Cl40 0.0778(13) 0.0638(12) 0.0678(12) 0.0074(10) 0.0026(10) 0.0215(10)
Cl41 0.0890(15) 0.134(2) 0.0629(12) 0.0094(12) 0.0173(11) 0.0743(15)
Cl42 0.0512(10) 0.0850(13) 0.0478(9) 0.0066(9) -0.0023(8) 0.0190(10)
C500 0.114(7) 0.119(7) 0.045(4) -0.021(4) -0.029(4) 0.086(6)
Cl50 0.097(3) 0.083(3) 0.066(2) -0.005(2) -0.008(2) 0.040(2)
Cl51 0.091(3) 0.086(3) 0.076(3) -0.012(2) -0.003(2) 0.040(3)
Cl52 0.131(4) 0.106(4) 0.138(4) -0.041(3) -0.047(4) 0.094(4)
Cl53 0.104(3) 0.094(3) 0.056(2) -0.009(2) -0.012(2) 0.068(3)
Cl54 0.071(3) 0.212(7) 0.097(4) 0.044(4) 0.003(3) 0.081(4)
Cl55 0.101(4) 0.072(3) 0.082(3) -0.003(2) -0.025(3) 0.042(3)
C600 0.137(10) 0.160(11) 0.166(11) 0.020(9) 0.025(9) 0.116(10)
Cl60 0.196(4) 0.143(4) 0.273(6) 0.034(4) 0.027(4) 0.042(3)
Cl61 0.272(5) 0.267(5) 0.205(4) 0.151(4) 0.159(4) 0.205(5)
Cl62 0.301(6) 0.350(6) 0.140(3) -0.023(4) -0.041(3) 0.276(6)
C700 0.21(2) 0.60(7) 0.46(5) -0.32(5) -0.19(3) 0.26(3)
Cl70 0.58(4) 0.75(6) 1.04(7) -0.55(5) -0.65(5) 0.52(4)
Cl71 0.178(10) 0.139(6) 0.163(7) 0.043(5) 0.023(7) 0.098(7)
Cl72 0.45(2) 1.57(7) 0.81(4) 1.01(5) 0.53(3) 0.80(4)
Cl73 0.299(15) 0.122(6) 0.302(15) 0.021(8) -0.210(13) 0.008(8)
Cl74 0.169(7) 0.102(5) 0.242(10) 0.053(6) 0.061(7) 0.058(5)
Cl75 0.238(11) 0.263(11) 0.090(4) 0.059(6) 0.021(6) 0.149(9)
C800 0.051(7) 0.051(7) 0.018(8) 0.000 0.000 0.025(4)
Cl80 0.084(3) 0.075(3) 0.0535(19) -0.0149(17) -0.0094(18) 0.050(2)

loop_
_atom_type_symbol
_atom_type_description
_atom_type_scat_dispersion_real
_atom_type_scat_dispersion_imag
_atom_type_scat_source
C C 0.0033 0.0016 'International Tables Vol C Tables 4.2.6.8 and 6.1.1.4'
H H 0.0000 0.0000 'International Tables Vol C Tables 4.2.6.8 and 6.1.1.4'
N N 0.0061 0.0033 'International Tables Vol C Tables 4.2.6.8 and 6.1.1.4'
O O 0.0106 0.0060 'International Tables Vol C Tables 4.2.6.8 and 6.1.1.4'
Cl Cl 0.1484 0.1585 'International Tables Vol C Tables 4.2.6.8 and 6.1.1.4'
Fe Fe 0.3463 0.8444 'International Tables Vol C Tables 4.2.6.8 and 6.1.1.4'

loop_
_geom_angle_atom_site_label_1
_geom_angle_atom_site_label_2
_geom_angle_atom_site_label_3
_geom_angle
_geom_angle_site_symmetry_1
_geom_angle_site_symmetry_3
_geom_angle_publ_flag
O14 Fe1 O12 101.81(13) 5_557 6_557 ?
O14 Fe1 O14 99.08(18) 5_557 . ?
O12 Fe1 O14 74.54(13) 6_557 . ?
O14 Fe1 O12 74.22(13) 5_557 . ?
O12 Fe1 O12 168.25(16) 6_557 . ?
O14 Fe1 O12 94.96(13) . . ?
O14 Fe1 N10 151.39(14) 5_557 . ?
O12 Fe1 N10 105.11(14) 6_557 . ?
O14 Fe1 N10 79.16(14) . . ?
O12 Fe1 N10 77.47(14) . . ?
O14 Fe1 Cl1 98.18(10) 5_557 . ?
O12 Fe1 Cl1 91.89(10) 6_557 . ?
O14 Fe1 Cl1 159.89(10) . . ?
O12 Fe1 Cl1 99.59(10) . . ?
N10 Fe1 Cl1 90.49(11) . . ?
O72 Fe2 O74 101.75(13) . 2_655 ?
O72 Fe2 O44 98.20(13) . . ?
O74 Fe2 O44 74.79(13) 2_655 . ?
O72 Fe2 O42 74.36(12) . . ?
O74 Fe2 O42 167.97(13) 2_655 . ?
O44 Fe2 O42 94.31(13) . . ?
O72 Fe2 N40 151.63(14) . . ?
O74 Fe2 N40 104.74(14) 2_655 . ?
O44 Fe2 N40 79.30(14) . . ?
O42 Fe2 N40 77.64(13) . . ?
O72 Fe2 Cl2 98.37(9) . . ?
O74 Fe2 Cl2 91.75(10) 2_655 . ?
O44 Fe2 Cl2 160.47(10) . . ?
O42 Fe2 Cl2 100.05(10) . . ?
N40 Fe2 Cl2 90.86(11) . . ?
O42 Fe3 O44 102.45(13) . 3_665 ?
O42 Fe3 O74 168.78(13) . . ?
O44 Fe3 O74 74.80(13) 3_665 . ?
O42 Fe3 O72 74.82(13) . . ?
O44 Fe3 O72 98.81(13) 3_665 . ?
O74 Fe3 O72 94.70(13) . . ?
O42 Fe3 N70 104.02(14) . . ?
O44 Fe3 N70 151.82(14) 3_665 . ?
O74 Fe3 N70 77.36(13) . . ?
O72 Fe3 N70 79.12(13) . . ?
O42 Fe3 Cl3 91.74(10) . . ?
O44 Fe3 Cl3 97.37(10) 3_665 . ?
O74 Fe3 Cl3 99.38(10) . . ?
O72 Fe3 Cl3 160.85(10) . . ?
N70 Fe3 Cl3 91.32(11) . . ?
C89 C10 C81 121.4(6) . . ?
C11 N10 C13 112.3(4) . . ?
C11 N10 C15 111.6(4) . . ?
C13 N10 C15 110.2(4) . . ?
C11 N10 Fe1 103.6(3) . . ?
C13 N10 Fe1 108.3(3) . . ?
C15 N10 Fe1 110.7(3) . . ?
N10 C11 C12 109.7(4) . . ?
C12 O12 Fe1 134.5(3) . 5_557 ?
C12 O12 Fe1 120.3(3) . . ?
Fe1 O12 Fe1 105.17(14) 5_557 . ?
O12 C12 C11 108.1(4) . . ?
N10 C13 C14 111.5(4) . . ?
C14 O14 Fe1 127.8(3) . 6_557 ?
C14 O14 Fe1 113.2(3) . . ?
Fe1 O14 Fe1 105.78(14) 6_557 . ?
O14 C14 C13 109.3(4) . . ?
C21 C15 N10 115.6(4) . . ?
C30 C21 C22 118.3(5) . . ?
C30 C21 C15 122.6(5) . . ?
C22 C21 C15 119.0(5) . . ?
C23 C22 C21 121.6(6) . . ?
C22 C23 C24 120.9(6) . . ?
C29 C24 C25 119.9(6) . . ?
C29 C24 C23 117.8(5) . . ?
C25 C24 C23 122.3(6) . . ?
C26 C25 C24 119.6(7) . . ?
C25 C26 C27 121.7(6) . . ?
C28 C27 C26 119.6(6) . . ?
C27 C28 C29 120.9(6) . . ?
C24 C29 C28 118.4(5) . . ?
C24 C29 C30 119.7(5) . . ?
C28 C29 C30 121.9(6) . . ?
C21 C30 C29 121.7(6) . . ?
C45 N40 C41 111.7(4) . . ?
C45 N40 C43 111.2(4) . . ?
C41 N40 C43 111.8(4) . . ?
C45 N40 Fe2 111.0(3) . . ?
C41 N40 Fe2 102.7(3) . . ?
C43 N40 Fe2 108.0(3) . . ?
N40 C41 C42 110.7(4) . . ?
C42 O42 Fe3 134.3(3) . . ?
C42 O42 Fe2 120.2(3) . . ?
Fe3 O42 Fe2 105.40(14) . . ?
O42 C42 C41 107.7(4) . . ?
N40 C43 C44 111.8(4) . . ?
C44 O44 Fe3 128.1(3) . 2_655 ?
C44 O44 Fe2 112.9(3) . . ?
Fe3 O44 Fe2 105.01(14) 2_655 . ?
O44 C44 C43 110.5(4) . . ?
N40 C45 C51 116.5(4) . . ?
C52 C51 C60 119.2(6) . . ?
C52 C51 C45 120.5(6) . . ?
C60 C51 C45 120.2(6) . . ?
C51 C52 C53 116.1(8) . . ?
C54 C53 C58 125.4(10) . . ?
C54 C53 C52 117.7(10) . . ?
C58 C53 C52 116.9(7) . . ?
C53 C54 C55 112.6(11) . . ?
C54 C55 C56 122.5(11) . . ?
C57 C56 C55 122.1(13) . . ?
C56 C57 C58 116.1(19) . . ?
C59 C58 C53 126.9(9) . . ?
C59 C58 C57 111.8(11) . . ?
C53 C58 C57 121.2(11) . . ?
C58 C59 C60 115.9(10) . . ?
C59 C60 C51 124.8(8) . . ?
C73 N70 C75 111.9(4) . . ?
C73 N70 C71 111.3(4) . . ?
C75 N70 C71 112.0(4) . . ?
C73 N70 Fe3 103.3(3) . . ?
C75 N70 Fe3 110.4(3) . . ?
C71 N70 Fe3 107.5(3) . . ?
N70 C71 C72 112.9(4) . . ?
C72 O72 Fe2 127.7(3) . . ?
C72 O72 Fe3 113.1(3) . . ?
Fe2 O72 Fe3 105.19(14) . . ?
O72 C72 C71 109.3(4) . . ?
N70 C73 C74 109.9(4) . . ?
O74 C74 C73 107.7(4) . . ?
C74 O74 Fe2 134.3(3) . 3_665 ?
C74 O74 Fe3 120.6(3) . . ?
Fe2 O74 Fe3 105.01(14) 3_665 . ?
N70 C75 C81 115.8(4) . . ?
C82 C81 C10 118.6(5) . . ?
C82 C81 C75 122.0(5) . . ?
C10 C81 C75 119.4(5) . . ?
C81 C82 C83 121.9(6) . . ?
C84 C83 C88 119.2(6) . . ?
C84 C83 C82 121.9(6) . . ?
C88 C83 C82 118.9(6) . . ?
C85 C84 C83 120.3(7) . . ?
C84 C85 C86 119.9(7) . . ?
C85 C86 C87 122.6(7) . . ?
C86 C87 C88 118.8(8) . . ?
C83 C88 C89 119.6(5) . . ?
C83 C88 C87 119.2(7) . . ?
C89 C88 C87 121.1(7) . . ?
C10 C89 C88 119.6(6) . . ?
Cl10 C100 Cl10 112.7(5) . 3_665 ?
Cl10 C100 Cl10 112.7(5) . 2_655 ?
Cl10 C100 Cl10 112.7(5) 3_665 2_655 ?
Cl22 C200 Cl20 110.4(5) . . ?
Cl22 C200 Cl21 112.0(5) . . ?
Cl20 C200 Cl21 110.6(5) . . ?
Cl30 C300 Cl32 111.3(4) . . ?
Cl30 C300 Cl31 111.4(3) . . ?
Cl32 C300 Cl31 109.7(3) . . ?
Cl42 C400 Cl40 111.2(4) . . ?
Cl42 C400 Cl41 110.0(4) . . ?
Cl40 C400 Cl41 110.3(4) . . ?
Cl52 C500 Cl53 163.3(5) . . ?
Cl52 C500 Cl54 65.8(4) . . ?
Cl53 C500 Cl54 118.1(5) . . ?
Cl52 C500 Cl51 116.5(5) . . ?
Cl53 C500 Cl51 52.2(3) . . ?
Cl54 C500 Cl51 153.4(5) . . ?
Cl52 C500 Cl55 55.5(3) . . ?
Cl53 C500 Cl55 110.3(4) . . ?
Cl54 C500 Cl55 110.7(4) . . ?
Cl51 C500 Cl55 61.6(3) . . ?
Cl52 C500 Cl50 110.1(4) . . ?
Cl53 C500 Cl50 67.5(3) . . ?
Cl54 C500 Cl50 52.3(3) . . ?
Cl51 C500 Cl50 107.2(4) . . ?
Cl55 C500 Cl50 119.6(4) . . ?
Cl54 Cl50 C500 58.6(3) . . ?
Cl54 Cl50 Cl53 109.3(3) . . ?
C500 Cl50 Cl53 52.2(2) . . ?
Cl53 Cl51 C500 62.3(3) . . ?
Cl53 Cl51 Cl55 119.4(4) . . ?
C500 Cl51 Cl55 61.3(3) . . ?
Cl55 Cl52 C500 66.6(3) . . ?
Cl55 Cl52 Cl54 113.1(3) . . ?
C500 Cl52 Cl54 57.7(3) . . ?
Cl51 Cl53 C500 65.5(3) . . ?
Cl51 Cl53 Cl50 111.6(3) . . ?
C500 Cl53 Cl50 60.3(3) . . ?
Cl50 Cl54 C500 69.1(3) . . ?
Cl50 Cl54 Cl52 116.5(4) . . ?
C500 Cl54 Cl52 56.5(3) . . ?
Cl52 Cl55 Cl51 114.3(3) . . ?
Cl52 Cl55 C500 57.9(3) . . ?
Cl51 Cl55 C500 57.1(3) . . ?
Cl62 C600 Cl61 113.6(6) . . ?
Cl62 C600 Cl60 104.7(7) . . ?
Cl61 C600 Cl60 103.6(7) . . ?
Cl71 C700 Cl74 145.5(12) . . ?
Cl71 C700 Cl75 122.6(9) . . ?
Cl74 C700 Cl75 82.5(8) . . ?
Cl71 C700 Cl72 68.7(12) . . ?
Cl74 C700 Cl72 116.6(15) . . ?
Cl75 C700 Cl72 128.2(12) . . ?
Cl71 C700 Cl70 71.1(14) . . ?
Cl74 C700 Cl70 136.7(18) . . ?
Cl75 C700 Cl70 54.4(15) . . ?
Cl72 C700 Cl70 95.7(19) . . ?
Cl71 C700 Cl73 98.8(8) . . ?
Cl74 C700 Cl73 72.5(7) . . ?
Cl75 C700 Cl73 133.1(11) . . ?
Cl72 C700 Cl73 45.3(11) . . ?
Cl70 C700 Cl73 138.8(16) . . ?
Cl75 Cl70 C700 62.4(10) . . ?
Cl75 Cl70 Cl71 112.6(10) . . ?
C700 Cl70 Cl71 52.6(7) . . ?
Cl72 Cl71 C700 58.3(7) . . ?
Cl72 Cl71 Cl70 83.3(10) . . ?
C700 Cl71 Cl70 56.3(9) . . ?
Cl73 Cl72 Cl71 102.9(11) . . ?
Cl73 Cl72 C700 67.4(7) . . ?
Cl71 Cl72 C700 53.0(8) . . ?
Cl72 Cl73 C700 67.3(10) . . ?
Cl72 Cl73 Cl74 118.0(12) . . ?
C700 Cl73 Cl74 52.1(6) . . ?
C700 Cl74 Cl73 55.4(5) . . ?
C700 Cl74 Cl75 49.3(5) . . ?
Cl73 Cl74 Cl75 96.1(5) . . ?
Cl70 Cl75 C700 63.2(8) . . ?
Cl70 Cl75 Cl74 111.4(9) . . ?
C700 Cl75 Cl74 48.2(5) . . ?
C800 C800 Cl80 73.5(6) 4_558 3 ?
C800 C800 Cl80 73.5(5) 4_558 . ?
Cl80 C800 Cl80 112.2(5) 3 . ?
C800 C800 Cl80 73.5(5) 4_558 2 ?
Cl80 C800 Cl80 112.2(5) 3 2 ?
Cl80 C800 Cl80 112.2(5) . 2 ?
C800 C800 Cl80 72.4(5) 4_558 5_558 ?
Cl80 C800 Cl80 57.12(18) 3 5_558 ?
Cl80 C800 Cl80 57.12(18) . 5_558 ?
Cl80 C800 Cl80 145.9(11) 2 5_558 ?
C800 C800 Cl80 72.4(5) 4_558 6_558 ?
Cl80 C800 Cl80 145.9(11) 3 6_558 ?
Cl80 C800 Cl80 57.12(18) . 6_558 ?
Cl80 C800 Cl80 57.12(18) 2 6_558 ?
Cl80 C800 Cl80 111.3(5) 5_558 6_558 ?
C800 C800 Cl80 72.4(5) 4_558 4_558 ?
Cl80 C800 Cl80 57.12(18) 3 4_558 ?
Cl80 C800 Cl80 145.9(11) . 4_558 ?
Cl80 C800 Cl80 57.12(18) 2 4_558 ?
Cl80 C800 Cl80 111.3(5) 5_558 4_558 ?
Cl80 C800 Cl80 111.3(5) 6_558 4_558 ?
Cl80 Cl80 Cl80 119.960(18) 5_558 6_558 ?
Cl80 Cl80 C800 61.74(11) 5_558 . ?
Cl80 Cl80 C800 61.74(12) 6_558 . ?
Cl80 Cl80 C800 61.15(10) 5_558 4_558 ?
Cl80 Cl80 C800 61.15(11) 6_558 4_558 ?
C800 Cl80 C800 34.1(11) . 4_558 ?

loop_
_geom_bond_atom_site_label_1
_geom_bond_atom_site_label_2
_geom_bond_distance
_geom_bond_site_symmetry_2
_geom_bond_publ_flag
Fe1 O14 1.971(3) 5_557 ?
Fe1 O12 1.972(3) 6_557 ?
Fe1 O14 2.007(3) . ?
Fe1 O12 2.022(3) . ?
Fe1 N10 2.249(4) . ?
Fe1 Cl1 2.3327(14) . ?
Fe2 O72 1.975(3) . ?
Fe2 O74 1.972(3) 2_655 ?
Fe2 O44 2.007(3) . ?
Fe2 O42 2.017(3) . ?
Fe2 N40 2.257(4) . ?
Fe2 Cl2 2.3264(14) . ?
Fe3 O42 1.962(3) . ?
Fe3 O44 1.972(3) 3_665 ?
Fe3 O74 2.007(3) . ?
Fe3 O72 2.009(3) . ?
Fe3 N70 2.251(4) . ?
Fe3 Cl3 2.3310(13) . ?
C10 C89 1.377(8) . ?
C10 C81 1.413(8) . ?
N10 C11 1.491(6) . ?
N10 C13 1.485(6) . ?
N10 C15 1.513(6) . ?
C11 C12 1.514(7) . ?
O12 C12 1.428(6) . ?
O12 Fe1 1.972(3) 5_557 ?
C13 C14 1.535(7) . ?
O14 C14 1.423(5) . ?
O14 Fe1 1.971(3) 6_557 ?
C15 C21 1.494(7) . ?
C21 C30 1.338(7) . ?
C21 C22 1.433(8) . ?
C22 C23 1.341(8) . ?
C23 C24 1.429(8) . ?
C24 C29 1.396(8) . ?
C24 C25 1.417(9) . ?
C25 C26 1.356(9) . ?
C26 C27 1.399(10) . ?
C27 C28 1.357(9) . ?
C28 C29 1.428(8) . ?
C29 C30 1.430(8) . ?
N40 C45 1.492(6) . ?
N40 C41 1.485(6) . ?
N40 C43 1.489(6) . ?
C41 C42 1.507(7) . ?
O42 C42 1.432(5) . ?
C43 C44 1.520(7) . ?
O44 C44 1.424(5) . ?
O44 Fe3 1.972(3) 2_655 ?
C45 C51 1.496(7) . ?
C51 C52 1.382(9) . ?
C51 C60 1.395(9) . ?
C52 C53 1.530(11) . ?
C53 C54 1.316(11) . ?
C53 C58 1.387(12) . ?
C54 C55 1.460(13) . ?
C55 C56 1.52(2) . ?
C56 C57 1.21(2) . ?
C57 C58 1.533(14) . ?
C58 C59 1.287(12) . ?
C59 C60 1.407(10) . ?
N70 C73 1.477(6) . ?
N70 C75 1.502(6) . ?
N70 C71 1.488(6) . ?
C71 C72 1.517(7) . ?
O72 C72 1.425(5) . ?
C73 C74 1.514(7) . ?
C74 O74 1.423(5) . ?
O74 Fe2 1.972(3) 3_665 ?
C75 C81 1.508(7) . ?
C81 C82 1.374(8) . ?
C82 C83 1.402(8) . ?
C83 C84 1.415(9) . ?
C83 C88 1.412(9) . ?
C84 C85 1.380(9) . ?
C85 C86 1.384(11) . ?
C86 C87 1.363(11) . ?
C87 C88 1.438(9) . ?
C88 C89 1.413(9) . ?
C100 Cl10 1.733(5) . ?
C100 Cl10 1.733(5) 3_665 ?
C100 Cl10 1.733(5) 2_655 ?
C200 Cl22 1.713(9) . ?
C200 Cl20 1.736(9) . ?
C200 Cl21 1.755(9) . ?
C300 Cl30 1.723(6) . ?
C300 Cl32 1.752(7) . ?
C300 Cl31 1.759(7) . ?
C400 Cl42 1.746(7) . ?
C400 Cl40 1.749(7) . ?
C400 Cl41 1.761(7) . ?
C500 Cl52 1.655(7) . ?
C500 Cl53 1.670(7) . ?
C500 Cl54 1.679(8) . ?
C500 Cl51 1.717(8) . ?
C500 Cl55 1.795(7) . ?
C500 Cl50 1.838(7) . ?
Cl50 Cl54 1.556(8) . ?
Cl50 Cl53 1.955(6) . ?
Cl51 Cl53 1.491(6) . ?
Cl51 Cl55 1.799(6) . ?
Cl52 Cl55 1.612(7) . ?
Cl52 Cl54 1.810(9) . ?
C600 Cl62 1.696(11) . ?
C600 Cl61 1.725(12) . ?
C600 Cl60 1.768(13) . ?
C700 Cl71 1.533(11) . ?
C700 Cl74 1.567(11) . ?
C700 Cl75 1.593(11) . ?
C700 Cl72 1.633(13) . ?
C700 Cl70 1.605(13) . ?
C700 Cl73 1.635(12) . ?
Cl70 Cl75 1.46(4) . ?
Cl70 Cl71 1.83(3) . ?
Cl71 Cl72 1.79(3) . ?
Cl72 Cl73 1.26(3) . ?
Cl73 Cl74 1.895(15) . ?
Cl74 Cl75 2.084(14) . ?
C800 C800 1.02(3) 4_558 ?
C800 Cl80 1.735(6) 3 ?
C800 Cl80 1.735(6) . ?
C800 Cl80 1.735(6) 2 ?
C800 Cl80 1.744(6) 5_558 ?
C800 Cl80 1.744(6) 6_558 ?
C800 Cl80 1.744(6) 4_558 ?
Cl80 Cl80 1.663(3) 5_558 ?
Cl80 Cl80 1.663(3) 6_558 ?
Cl80 C800 1.744(6) 4_558 ?
